data_4123079
loop_
_publ_author_name
'Zhao, Wei'
'McCarthy, Sean M.'
'Lai, Ting Yi'
'Yennawar, Hemant P.'
'Radosevich, Alexander T.'

_publ_section_title
;
 Reversible Intermolecular E-H Oxidative Addition to a Geometrically
 Deformed and Structurally Dynamic Phosphorous Triamide.
;
_journal_name_full 'Journal of the American Chemical Society'
_journal_page_first 141203102325001
_journal_paper_doi 10.1021/ja510558d
_journal_year 2014
_chemical_formula_moiety 'C26 H33 N4 P'
_chemical_formula_sum 'C26 H33 N4 P'
_chemical_formula_weight 432.53
_chemical_name_systematic
; 
 ? 
;
_space_group_IT_number 14
_symmetry_cell_setting monoclinic
_symmetry_space_group_name_Hall '-P 2yn'
_symmetry_space_group_name_H-M 'P 1 21/n 1'
_atom_sites_solution_hydrogens geom
_atom_sites_solution_primary direct
_atom_sites_solution_secondary difmap
_audit_creation_method SHELXL-97
_cell_angle_alpha 90.00
_cell_angle_beta 94.909(6)
_cell_angle_gamma 90.00
_cell_formula_units_Z 4
_cell_length_a 9.481(4)
_cell_length_b 10.440(4)
_cell_length_c 23.696(9)
_cell_measurement_reflns_used 3779
_cell_measurement_temperature 193(2)
_cell_measurement_theta_max 27.468
_cell_measurement_theta_min 2.252
_cell_volume 2336.9(16)
_computing_cell_refinement 'Bruker SMART'
_computing_data_collection 'Bruker SMART'
_computing_data_reduction 'Bruker SAINT'
_computing_molecular_graphics 'Bruker SHELXTL'
_computing_publication_material 'Bruker SHELXTL'
_computing_structure_refinement 'SHELXL-97 (Sheldrick, 1997)'
_computing_structure_solution 'SHELXS-97 (Sheldrick, 1990)'
_diffrn_ambient_temperature 193(2)
_diffrn_detector_area_resol_mean 8.34
_diffrn_measured_fraction_theta_full 0.990
_diffrn_measured_fraction_theta_max 0.990
_diffrn_measurement_device_type 'CCD area detector'
_diffrn_measurement_method 'phi and omega scans'
_diffrn_radiation_monochromator graphite
_diffrn_radiation_source 'fine-focus sealed tube'
_diffrn_radiation_type MoK\a
_diffrn_radiation_wavelength 0.71073
_diffrn_reflns_av_R_equivalents 0.0476
_diffrn_reflns_av_sigmaI/netI 0.0664
_diffrn_reflns_limit_h_max 12
_diffrn_reflns_limit_h_min -12
_diffrn_reflns_limit_k_max 10
_diffrn_reflns_limit_k_min -13
_diffrn_reflns_limit_l_max 31
_diffrn_reflns_limit_l_min -31
_diffrn_reflns_number 16554
_diffrn_reflns_theta_full 28.31
_diffrn_reflns_theta_max 28.31
_diffrn_reflns_theta_min 1.73
_exptl_absorpt_coefficient_mu 0.138
_exptl_absorpt_correction_T_max 0.9836
_exptl_absorpt_correction_T_min 0.9729
_exptl_absorpt_correction_type multi-scan
_exptl_absorpt_process_details SADABS
_exptl_crystal_colour colorless
_exptl_crystal_density_diffrn 1.229
_exptl_crystal_density_method 'not measured'
_exptl_crystal_description block
_exptl_crystal_F_000 928
_exptl_crystal_size_max 0.20
_exptl_crystal_size_mid 0.18
_exptl_crystal_size_min 0.12
_refine_diff_density_max 0.912
_refine_diff_density_min -0.531
_refine_diff_density_rms 0.082
_refine_ls_extinction_method none
_refine_ls_goodness_of_fit_ref 1.030
_refine_ls_hydrogen_treatment mixed
_refine_ls_matrix_type full
_refine_ls_number_parameters 294
_refine_ls_number_reflns 5753
_refine_ls_number_restraints 0
_refine_ls_restrained_S_all 1.030
_refine_ls_R_factor_all 0.0896
_refine_ls_R_factor_gt 0.0727
_refine_ls_shift/su_max 0.000
_refine_ls_shift/su_mean 0.000
_refine_ls_structure_factor_coef Fsqd
_refine_ls_weighting_details 'calc w=1/[\s^2^(Fo^2^)+(0.1196P)^2^+0.4268P] where P=(Fo^2^+2Fc^2^)/3'
_refine_ls_weighting_scheme calc
_refine_ls_wR_factor_gt 0.1841
_refine_ls_wR_factor_ref 0.1979
_reflns_number_gt 4462
_reflns_number_total 5753
_reflns_threshold_expression >2sigma(I)
_cod_data_source_file ja510558d_si_002.cif
_cod_data_source_block 2-[H][NHDipp]
_cod_depositor_comments
;
The following automatic conversions were performed:

'_symmetry_cell_setting' value 'Monoclinic' changed to 'monoclinic'
according to
/home/saulius/struct/COD-crude-data--automatic-downloads/rss-feeds/ACS/lib/dictionaries/cif_core.dic
dictionary named 'cif_core.dic' version 2.4.2 from 2011-04-26.

Automatic conversion script
Id: cif_fix_values 2935 2014-11-11 08:27:57Z andrius 
;
_cod_original_cell_volume 2337.0(15)
_cod_original_sg_symbol_H-M P2(1)/n
_cod_database_code 4123079

loop_
_symmetry_equiv_pos_as_xyz
'x, y, z'
'-x+1/2, y+1/2, -z+1/2'
'-x, -y, -z'
'x-1/2, -y-1/2, z-1/2'

loop_
_atom_site_label
_atom_site_type_symbol
_atom_site_fract_x
_atom_site_fract_y
_atom_site_fract_z
_atom_site_U_iso_or_equiv
_atom_site_adp_type
_atom_site_occupancy
_atom_site_symmetry_multiplicity
_atom_site_calc_flag
_atom_site_refinement_flags
C1 C 0.5929(2) 0.1969(2) 0.02932(9) 0.0339(5) Uani 1 1 d .
C6 C 0.6020(2) 0.0817(2) 0.05922(10) 0.0348(5) Uani 1 1 d .
C5 C 0.7061(3) -0.0071(3) 0.05025(12) 0.0483(7) Uani 1 1 d .
H5 H 0.7111 -0.0860 0.0703 0.058 Uiso 1 1 calc R
C4 C 0.8023(3) 0.0213(4) 0.01172(14) 0.0604(9) Uani 1 1 d .
H4 H 0.8737 -0.0391 0.0048 0.073 Uiso 1 1 calc R
C3 C 0.7963(3) 0.1356(4) -0.01665(12) 0.0593(9) Uani 1 1 d .
H3 H 0.8642 0.1532 -0.0429 0.071 Uiso 1 1 calc R
C2 C 0.6924(3) 0.2271(3) -0.00796(10) 0.0473(7) Uani 1 1 d .
H2 H 0.6904 0.3072 -0.0270 0.057 Uiso 1 1 calc R
C13 C 0.4865(3) -0.0437(2) 0.12982(11) 0.0456(6) Uani 1 1 d .
H13A H 0.4707 -0.1173 0.1044 0.068 Uiso 1 1 calc R
H13B H 0.4070 -0.0357 0.1534 0.068 Uiso 1 1 calc R
H13C H 0.5744 -0.0564 0.1541 0.068 Uiso 1 1 calc R
C7 C 0.3764(2) 0.3268(2) 0.00620(8) 0.0296(5) Uani 1 1 d .
C8 C 0.3934(3) 0.3893(3) -0.04440(9) 0.0427(6) Uani 1 1 d .
H8 H 0.4848 0.3994 -0.0574 0.051 Uiso 1 1 calc R
C9 C 0.2751(3) 0.4365(3) -0.07555(11) 0.0535(7) Uani 1 1 d .
H9 H 0.2858 0.4783 -0.1105 0.064 Uiso 1 1 calc R
C10 C 0.1417(3) 0.4245(3) -0.05708(12) 0.0536(7) Uani 1 1 d .
H10 H 0.0621 0.4583 -0.0793 0.064 Uiso 1 1 calc R
C11 C 0.1229(3) 0.3633(3) -0.00627(11) 0.0443(6) Uani 1 1 d .
H11 H 0.0313 0.3554 0.0068 0.053 Uiso 1 1 calc R
C12 C 0.2403(2) 0.3140(2) 0.02491(9) 0.0306(5) Uani 1 1 d .
C14 C 0.1117(2) 0.2240(3) 0.10112(11) 0.0412(6) Uani 1 1 d .
H14A H 0.0662 0.3060 0.1082 0.062 Uiso 1 1 calc R
H14B H 0.1317 0.1781 0.1370 0.062 Uiso 1 1 calc R
H14C H 0.0485 0.1724 0.0753 0.062 Uiso 1 1 calc R
C15 C 0.48707(19) 0.34141(19) 0.20584(8) 0.0231(4) Uani 1 1 d .
C16 C 0.3885(2) 0.4277(2) 0.22509(9) 0.0277(4) Uani 1 1 d .
C17 C 0.3920(2) 0.4489(2) 0.28340(9) 0.0372(5) Uani 1 1 d .
H17 H 0.3257 0.5063 0.2975 0.045 Uiso 1 1 calc R
C18 C 0.4888(3) 0.3886(3) 0.32065(9) 0.0395(6) Uani 1 1 d .
H18 H 0.4895 0.4052 0.3601 0.047 Uiso 1 1 calc R
C19 C 0.5857(2) 0.3038(2) 0.30103(9) 0.0345(5) Uani 1 1 d .
H19 H 0.6518 0.2619 0.3272 0.041 Uiso 1 1 calc R
C20 C 0.5870(2) 0.27943(19) 0.24334(9) 0.0273(4) Uani 1 1 d .
C21 C 0.6956(2) 0.1889(2) 0.22158(10) 0.0317(5) Uani 1 1 d .
H21 H 0.6478 0.1413 0.1887 0.038 Uiso 1 1 calc R
C22 C 0.8203(3) 0.2608(3) 0.20014(14) 0.0566(8) Uani 1 1 d .
H22A H 0.8718 0.3061 0.2317 0.085 Uiso 1 1 calc R
H22B H 0.7854 0.3227 0.1712 0.085 Uiso 1 1 calc R
H22C H 0.8839 0.1998 0.1838 0.085 Uiso 1 1 calc R
C23 C 0.7510(3) 0.0914(3) 0.26436(13) 0.0531(7) Uani 1 1 d .
H23A H 0.8082 0.1343 0.2952 0.080 Uiso 1 1 calc R
H23B H 0.8095 0.0289 0.2462 0.080 Uiso 1 1 calc R
H23C H 0.6714 0.0473 0.2797 0.080 Uiso 1 1 calc R
C24 C 0.2848(2) 0.4996(2) 0.18483(10) 0.0354(5) Uani 1 1 d .
H24 H 0.2776 0.4532 0.1478 0.042 Uiso 1 1 calc R
C25 C 0.3386(3) 0.6346(3) 0.17451(14) 0.0582(8) Uani 1 1 d .
H25A H 0.3475 0.6821 0.2103 0.087 Uiso 1 1 calc R
H25B H 0.2715 0.6789 0.1474 0.087 Uiso 1 1 calc R
H25C H 0.4312 0.6297 0.1592 0.087 Uiso 1 1 calc R
C26 C 0.1368(3) 0.5055(3) 0.20549(13) 0.0568(8) Uani 1 1 d .
H26A H 0.1043 0.4186 0.2130 0.085 Uiso 1 1 calc R
H26B H 0.0715 0.5455 0.1763 0.085 Uiso 1 1 calc R
H26C H 0.1395 0.5563 0.2404 0.085 Uiso 1 1 calc R
H4N H 0.533(3) 0.371(3) 0.1298(11) 0.047(8) Uiso 1 1 d .
H1P H 0.348(2) 0.158(2) 0.1496(8) 0.023(5) Uiso 1 1 d .
N4 N 0.49015(17) 0.32133(17) 0.14597(7) 0.0245(4) Uani 1 1 d .
N3 N 0.24333(18) 0.24717(19) 0.07559(7) 0.0306(4) Uani 1 1 d .
N1 N 0.47736(18) 0.26906(18) 0.04419(7) 0.0301(4) Uani 1 1 d .
N2 N 0.49756(19) 0.07148(18) 0.09677(8) 0.0324(4) Uani 1 1 d .
P1 P 0.40627(5) 0.20874(5) 0.10635(2) 0.02496(17) Uani 1 1 d .

loop_
_atom_site_aniso_label
_atom_site_aniso_U_11
_atom_site_aniso_U_22
_atom_site_aniso_U_33
_atom_site_aniso_U_23
_atom_site_aniso_U_13
_atom_site_aniso_U_12
C1 0.0227(10) 0.0477(14) 0.0320(10) -0.0140(10) 0.0066(8) -0.0032(9)
C6 0.0281(10) 0.0354(13) 0.0405(11) -0.0166(10) 0.0008(9) 0.0011(9)
C5 0.0343(12) 0.0465(16) 0.0629(16) -0.0255(13) -0.0023(12) 0.0064(11)
C4 0.0295(12) 0.072(2) 0.080(2) -0.0403(18) 0.0078(13) 0.0050(13)
C3 0.0257(12) 0.098(3) 0.0567(16) -0.0334(18) 0.0167(11) -0.0076(14)
C2 0.0316(12) 0.0701(19) 0.0418(12) -0.0126(13) 0.0125(10) -0.0095(12)
C13 0.0595(16) 0.0240(12) 0.0517(14) 0.0001(11) -0.0039(12) 0.0015(11)
C7 0.0348(11) 0.0256(11) 0.0287(10) -0.0027(8) 0.0042(8) -0.0027(9)
C8 0.0556(15) 0.0390(14) 0.0338(11) 0.0029(10) 0.0061(11) -0.0099(12)
C9 0.079(2) 0.0422(16) 0.0375(12) 0.0108(12) -0.0061(13) -0.0024(15)
C10 0.0601(17) 0.0477(17) 0.0495(15) 0.0075(13) -0.0148(13) 0.0093(14)
C11 0.0400(13) 0.0434(15) 0.0478(13) -0.0016(12) -0.0063(11) 0.0059(11)
C12 0.0333(11) 0.0257(11) 0.0325(10) -0.0022(9) -0.0002(8) -0.0007(9)
C14 0.0243(10) 0.0508(16) 0.0498(13) 0.0005(12) 0.0108(10) -0.0042(10)
C15 0.0195(8) 0.0212(10) 0.0291(9) -0.0025(8) 0.0062(7) -0.0026(7)
C16 0.0205(9) 0.0267(11) 0.0365(10) -0.0056(9) 0.0062(8) 0.0000(8)
C17 0.0303(11) 0.0438(14) 0.0392(11) -0.0117(11) 0.0127(9) 0.0003(10)
C18 0.0429(13) 0.0465(15) 0.0301(10) -0.0067(10) 0.0084(10) -0.0039(11)
C19 0.0355(11) 0.0342(12) 0.0332(11) 0.0029(9) 0.0002(9) -0.0023(9)
C20 0.0254(9) 0.0213(10) 0.0352(10) -0.0004(8) 0.0031(8) -0.0029(8)
C21 0.0259(10) 0.0255(11) 0.0431(11) -0.0022(9) -0.0004(9) 0.0050(8)
C22 0.0397(14) 0.0459(16) 0.089(2) 0.0149(15) 0.0348(14) 0.0133(12)
C23 0.0425(14) 0.0450(16) 0.0729(18) 0.0154(14) 0.0114(13) 0.0159(12)
C24 0.0275(10) 0.0367(13) 0.0419(11) -0.0074(10) 0.0033(9) 0.0112(9)
C25 0.0563(17) 0.0466(17) 0.0705(18) 0.0158(15) -0.0012(14) 0.0046(14)
C26 0.0270(12) 0.077(2) 0.0674(17) -0.0010(16) 0.0073(12) 0.0151(13)
N4 0.0231(8) 0.0221(9) 0.0296(8) 0.0001(7) 0.0094(7) 0.0011(7)
N3 0.0232(8) 0.0366(10) 0.0325(9) 0.0008(8) 0.0058(7) -0.0006(8)
N1 0.0258(8) 0.0370(10) 0.0286(8) -0.0011(8) 0.0090(7) 0.0009(8)
N2 0.0341(9) 0.0243(9) 0.0390(9) -0.0054(8) 0.0042(8) 0.0017(8)
P1 0.0233(3) 0.0242(3) 0.0280(3) -0.0010(2) 0.0060(2) -0.0002(2)

loop_
_atom_type_symbol
_atom_type_description
_atom_type_scat_dispersion_real
_atom_type_scat_dispersion_imag
_atom_type_scat_source
C C 0.0033 0.0016 'International Tables Vol C Tables 4.2.6.8 and 6.1.1.4'
H H 0.0000 0.0000 'International Tables Vol C Tables 4.2.6.8 and 6.1.1.4'
N N 0.0061 0.0033 'International Tables Vol C Tables 4.2.6.8 and 6.1.1.4'
P P 0.1023 0.0942 'International Tables Vol C Tables 4.2.6.8 and 6.1.1.4'

loop_
_geom_angle_atom_site_label_1
_geom_angle_atom_site_label_2
_geom_angle_atom_site_label_3
_geom_angle
C2 C1 C6 120.3(2)
C2 C1 N1 129.1(2)
C6 C1 N1 110.64(18)
C5 C6 N2 127.1(2)
C5 C6 C1 120.9(2)
N2 C6 C1 111.96(19)
C4 C5 C6 118.7(3)
C4 C5 H5 120.7
C6 C5 H5 120.7
C3 C4 C5 120.7(3)
C3 C4 H4 119.6
C5 C4 H4 119.6
C4 C3 C2 121.5(2)
C4 C3 H3 119.2
C2 C3 H3 119.2
C1 C2 C3 117.7(3)
C1 C2 H2 121.1
C3 C2 H2 121.1
N2 C13 H13A 109.5
N2 C13 H13B 109.5
H13A C13 H13B 109.5
N2 C13 H13C 109.5
H13A C13 H13C 109.5
H13B C13 H13C 109.5
C8 C7 N1 129.6(2)
C8 C7 C12 119.7(2)
N1 C7 C12 110.69(18)
C9 C8 C7 118.8(2)
C9 C8 H8 120.6
C7 C8 H8 120.6
C10 C9 C8 121.5(2)
C10 C9 H9 119.2
C8 C9 H9 119.2
C9 C10 C11 120.4(3)
C9 C10 H10 119.8
C11 C10 H10 119.8
C12 C11 C10 118.6(2)
C12 C11 H11 120.7
C10 C11 H11 120.7
C11 C12 N3 127.4(2)
C11 C12 C7 121.0(2)
N3 C12 C7 111.66(19)
N3 C14 H14A 109.5
N3 C14 H14B 109.5
H14A C14 H14B 109.5
N3 C14 H14C 109.5
H14A C14 H14C 109.5
H14B C14 H14C 109.5
C20 C15 C16 121.59(18)
C20 C15 N4 119.29(17)
C16 C15 N4 119.04(18)
C17 C16 C15 117.6(2)
C17 C16 C24 120.31(19)
C15 C16 C24 122.02(18)
C18 C17 C16 121.4(2)
C18 C17 H17 119.3
C16 C17 H17 119.3
C17 C18 C19 120.3(2)
C17 C18 H18 119.9
C19 C18 H18 119.9
C18 C19 C20 120.6(2)
C18 C19 H19 119.7
C20 C19 H19 119.7
C19 C20 C15 118.44(19)
C19 C20 C21 120.7(2)
C15 C20 C21 120.87(18)
C23 C21 C20 113.63(19)
C23 C21 C22 108.8(2)
C20 C21 C22 111.99(19)
C23 C21 H21 107.4
C20 C21 H21 107.4
C22 C21 H21 107.4
C21 C22 H22A 109.5
C21 C22 H22B 109.5
H22A C22 H22B 109.5
C21 C22 H22C 109.5
H22A C22 H22C 109.5
H22B C22 H22C 109.5
C21 C23 H23A 109.5
C21 C23 H23B 109.5
H23A C23 H23B 109.5
C21 C23 H23C 109.5
H23A C23 H23C 109.5
H23B C23 H23C 109.5
C16 C24 C25 110.6(2)
C16 C24 C26 112.6(2)
C25 C24 C26 110.1(2)
C16 C24 H24 107.8
C25 C24 H24 107.8
C26 C24 H24 107.8
C24 C25 H25A 109.5
C24 C25 H25B 109.5
H25A C25 H25B 109.5
C24 C25 H25C 109.5
H25A C25 H25C 109.5
H25B C25 H25C 109.5
C24 C26 H26A 109.5
C24 C26 H26B 109.5
H26A C26 H26B 109.5
C24 C26 H26C 109.5
H26A C26 H26C 109.5
H26B C26 H26C 109.5
C15 N4 P1 127.67(14)
C15 N4 H4N 116(2)
P1 N4 H4N 116(2)
C12 N3 C14 119.28(19)
C12 N3 P1 116.18(15)
C14 N3 P1 124.34(16)
C7 N1 C1 125.41(17)
C7 N1 P1 113.48(13)
C1 N1 P1 112.13(15)
C6 N2 C13 119.9(2)
C6 N2 P1 114.82(16)
C13 N2 P1 124.66(16)
N4 P1 N3 116.64(9)
N4 P1 N2 116.54(9)
N3 P1 N2 126.64(10)
N4 P1 N1 91.16(9)
N3 P1 N1 87.50(9)
N2 P1 N1 87.40(9)
N4 P1 H1P 93.3(9)
N3 P1 H1P 89.9(9)
N2 P1 H1P 91.1(9)
N1 P1 H1P 175.5(9)

loop_
_geom_bond_atom_site_label_1
_geom_bond_atom_site_label_2
_geom_bond_distance
C1 C2 1.383(3)
C1 C6 1.396(4)
C1 N1 1.399(3)
C6 C5 1.383(3)
C6 N2 1.391(3)
C5 C4 1.377(4)
C5 H5 0.9500
C4 C3 1.368(5)
C4 H4 0.9500
C3 C2 1.401(4)
C3 H3 0.9500
C2 H2 0.9500
C13 N2 1.444(3)
C13 H13A 0.9800
C13 H13B 0.9800
C13 H13C 0.9800
C7 C8 1.386(3)
C7 N1 1.394(3)
C7 C12 1.406(3)
C8 C9 1.380(4)
C8 H8 0.9500
C9 C10 1.380(4)
C9 H9 0.9500
C10 C11 1.388(4)
C10 H10 0.9500
C11 C12 1.381(3)
C11 H11 0.9500
C12 N3 1.387(3)
C14 N3 1.453(3)
C14 H14A 0.9800
C14 H14B 0.9800
C14 H14C 0.9800
C15 C20 1.401(3)
C15 C16 1.402(3)
C15 N4 1.437(2)
C16 C17 1.397(3)
C16 C24 1.510(3)
C17 C18 1.371(3)
C17 H17 0.9500
C18 C19 1.384(3)
C18 H18 0.9500
C19 C20 1.392(3)
C19 H19 0.9500
C20 C21 1.520(3)
C21 C23 1.500(3)
C21 C22 1.524(3)
C21 H21 1.0000
C22 H22A 0.9800
C22 H22B 0.9800
C22 H22C 0.9800
C23 H23A 0.9800
C23 H23B 0.9800
C23 H23C 0.9800
C24 C25 1.526(4)
C24 C26 1.527(3)
C24 H24 1.0000
C25 H25A 0.9800
C25 H25B 0.9800
C25 H25C 0.9800
C26 H26A 0.9800
C26 H26B 0.9800
C26 H26C 0.9800
N4 P1 1.6637(19)
N4 H4N 0.78(3)
N3 P1 1.6989(19)
N1 P1 1.7863(18)
N2 P1 1.6994(19)
P1 H1P 1.32(2)

loop_
_geom_torsion_atom_site_label_1
_geom_torsion_atom_site_label_2
_geom_torsion_atom_site_label_3
_geom_torsion_atom_site_label_4
_geom_torsion
C2 C1 C6 C5 -3.1(3)
N1 C1 C6 C5 178.2(2)
C2 C1 C6 N2 176.7(2)
N1 C1 C6 N2 -2.0(3)
N2 C6 C5 C4 -178.9(2)
C1 C6 C5 C4 1.0(4)
C6 C5 C4 C3 0.8(4)
C5 C4 C3 C2 -0.4(4)
C6 C1 C2 C3 3.5(3)
N1 C1 C2 C3 -178.2(2)
C4 C3 C2 C1 -1.8(4)
N1 C7 C8 C9 178.5(2)
C12 C7 C8 C9 -0.6(4)
C7 C8 C9 C10 0.9(4)
C8 C9 C10 C11 -0.3(5)
C9 C10 C11 C12 -0.6(4)
C10 C11 C12 N3 -178.2(2)
C10 C11 C12 C7 0.9(4)
C8 C7 C12 C11 -0.3(3)
N1 C7 C12 C11 -179.6(2)
C8 C7 C12 N3 178.9(2)
N1 C7 C12 N3 -0.3(3)
C20 C15 C16 C17 -0.8(3)
N4 C15 C16 C17 -177.53(18)
C20 C15 C16 C24 177.13(19)
N4 C15 C16 C24 0.4(3)
C15 C16 C17 C18 0.6(3)
C24 C16 C17 C18 -177.4(2)
C16 C17 C18 C19 -0.5(4)
C17 C18 C19 C20 0.6(4)
C18 C19 C20 C15 -0.8(3)
C18 C19 C20 C21 178.5(2)
C16 C15 C20 C19 0.9(3)
N4 C15 C20 C19 177.61(18)
C16 C15 C20 C21 -178.33(18)
N4 C15 C20 C21 -1.6(3)
C19 C20 C21 C23 25.3(3)
C15 C20 C21 C23 -155.5(2)
C19 C20 C21 C22 -98.5(3)
C15 C20 C21 C22 80.7(3)
C17 C16 C24 C25 79.6(3)
C15 C16 C24 C25 -98.2(2)
C17 C16 C24 C26 -44.0(3)
C15 C16 C24 C26 138.1(2)
C20 C15 N4 P1 89.8(2)
C16 C15 N4 P1 -93.4(2)
C11 C12 N3 C14 -0.4(4)
C7 C12 N3 C14 -179.6(2)
C11 C12 N3 P1 -175.4(2)
C7 C12 N3 P1 5.4(3)
C8 C7 N1 C1 -39.3(4)
C12 C7 N1 C1 139.9(2)
C8 C7 N1 P1 176.3(2)
C12 C7 N1 P1 -4.5(2)
C2 C1 N1 C7 49.9(4)
C6 C1 N1 C7 -131.6(2)
C2 C1 N1 P1 -165.3(2)
C6 C1 N1 P1 13.2(2)
C5 C6 N2 C13 -2.7(3)
C1 C6 N2 C13 177.5(2)
C5 C6 N2 P1 168.9(2)
C1 C6 N2 P1 -10.9(2)
C15 N4 P1 N3 91.67(18)
C15 N4 P1 N2 -92.87(18)
C15 N4 P1 N1 179.45(17)
C12 N3 P1 N4 83.49(18)
C14 N3 P1 N4 -91.2(2)
C12 N3 P1 N2 -91.45(19)
C14 N3 P1 N2 93.8(2)
C12 N3 P1 N1 -6.56(17)
C14 N3 P1 N1 178.7(2)
C6 N2 P1 N4 -74.81(18)
C13 N2 P1 N4 96.4(2)
C6 N2 P1 N3 100.13(17)
C13 N2 P1 N3 -88.7(2)
C6 N2 P1 N1 15.19(16)
C13 N2 P1 N1 -173.6(2)
C7 N1 P1 N4 -110.39(16)
C1 N1 P1 N4 100.45(16)
C7 N1 P1 N3 6.23(16)
C1 N1 P1 N3 -142.93(16)
C7 N1 P1 N2 133.09(16)
C1 N1 P1 N2 -16.07(16)
